data_4518092
loop_
_publ_author_name
'Lin, Jin'
'Miao, Chengxia'
'Wang, Fang'
'Yang, Peiju'
'Sun, Qiangsheng'
'Sun, Wei'

_publ_section_title
;
 Effect of Ligand Topology on the Reactivity of Chiral Tetradentate
 Aminopyridine Manganese Complexes
;
_journal_name_full 'ACS Catalysis'
_journal_page_first 11857
_journal_page_last 11863
_journal_paper_doi 10.1021/acscatal.0c02634
_journal_year 2020
_chemical_absolute_configuration ad
_chemical_formula_moiety 'C42 H52 F6 Mn N4 O6 S2'
_chemical_formula_sum 'C42 H52 F6 Mn N4 O6 S2'
_chemical_formula_weight 941.93
_space_group_crystal_system orthorhombic
_space_group_IT_number 19
_space_group_name_Hall 'P 2ac 2ab'
_space_group_name_H-M_alt 'P 21 21 21'
_atom_sites_solution_hydrogens geom
_audit_creation_method SHELXL-2014/7
_cell_angle_alpha 90
_cell_angle_beta 90
_cell_angle_gamma 90
_cell_formula_units_Z 4
_cell_length_a 10.8133(11)
_cell_length_b 18.3449(19)
_cell_length_c 22.899(2)
_cell_measurement_reflns_used 6420
_cell_measurement_temperature 296(2)
_cell_measurement_theta_max 23.63
_cell_measurement_theta_min 2.36
_cell_volume 4542.4(8)
_computing_structure_refinement 'SHELXL-2014/7 (Sheldrick, 2014)'
_diffrn_ambient_temperature 296(2)
_diffrn_measured_fraction_theta_full 0.999
_diffrn_measured_fraction_theta_max 0.994
_diffrn_measurement_device_type 'Bruker APEX II area detector'
_diffrn_measurement_method '\w scans'
_diffrn_radiation_type MoK\a
_diffrn_radiation_wavelength 0.71073
_diffrn_reflns_av_R_equivalents 0.0418
_diffrn_reflns_av_unetI/netI 0.0575
_diffrn_reflns_Laue_measured_fraction_full 0.999
_diffrn_reflns_Laue_measured_fraction_max 0.994
_diffrn_reflns_limit_h_max 13
_diffrn_reflns_limit_h_min -13
_diffrn_reflns_limit_k_max 22
_diffrn_reflns_limit_k_min -23
_diffrn_reflns_limit_l_max 25
_diffrn_reflns_limit_l_min -28
_diffrn_reflns_number 26522
_diffrn_reflns_point_group_measured_fraction_full 1.000
_diffrn_reflns_point_group_measured_fraction_max 0.994
_diffrn_reflns_theta_full 25.242
_diffrn_reflns_theta_max 26.836
_diffrn_reflns_theta_min 1.422
_diffrn_source 'fine-focus sealed tube'
_exptl_absorpt_coefficient_mu 0.456
_exptl_absorpt_correction_T_max 0.9347
_exptl_absorpt_correction_T_min 0.9143
_exptl_absorpt_correction_type multi-scan
_exptl_absorpt_process_details SADABS
_exptl_crystal_colour yellow
_exptl_crystal_density_diffrn 1.377
_exptl_crystal_description block
_exptl_crystal_F_000 1964
_exptl_crystal_size_max 0.200
_exptl_crystal_size_mid 0.150
_exptl_crystal_size_min 0.150
_refine_diff_density_max 1.390
_refine_diff_density_min -1.339
_refine_diff_density_rms 0.089
_refine_ls_abs_structure_details
;
 Refined as an inversion twin.
;
_refine_ls_abs_structure_Flack 0.05(5)
_refine_ls_extinction_method none
_refine_ls_goodness_of_fit_ref 1.049
_refine_ls_hydrogen_treatment constr
_refine_ls_matrix_type full
_refine_ls_number_parameters 559
_refine_ls_number_reflns 9664
_refine_ls_number_restraints 5
_refine_ls_restrained_S_all 1.049
_refine_ls_R_factor_all 0.1211
_refine_ls_R_factor_gt 0.0852
_refine_ls_shift/su_max 0.001
_refine_ls_shift/su_mean 0.000
_refine_ls_structure_factor_coef Fsqd
_refine_ls_weighting_details 'w=1/[\s^2^(Fo^2^)+(0.1349P)^2^+4.0253P] where P=(Fo^2^+2Fc^2^)/3'
_refine_ls_weighting_scheme calc
_refine_ls_wR_factor_gt 0.2218
_refine_ls_wR_factor_ref 0.2484
_reflns_Friedel_coverage 0.805
_reflns_Friedel_fraction_full 1.000
_reflns_Friedel_fraction_max 0.995
_reflns_number_gt 6589
_reflns_number_total 9664
_reflns_threshold_expression 'I > 2\s(I)'
_cod_data_source_file cs0c02634_si_005.cif
_cod_data_source_block 1
_cod_depositor_comments
;
The following automatic conversions were performed:

data item '_exptl_absorpt_correction_type' value 'Multi-scan' was
changed to 'multi-scan' in accordance with the
/home/data/users/saulius/crontab/automatic-downloads/rss-feeds/ACS/lib/dictionaries/cif_core.dic
dictionary named 'cif_core.dic' version 2.4.2 last updated on
2011-04-26.

Automatic conversion script
Id: cif_fix_values 7556 2019-12-06 15:28:31Z antanas 
;
_cod_original_cell_volume 4542.5(8)
_cod_database_code 4518092
_shelx_shelxl_version_number 2014/7
_shelx_space_group_comment
;
The symmetry employed for this shelxl refinement is uniquely defined
by the following loop, which should always be used as a source of
symmetry information in preference to the above space-group names.
They are only intended as comments.
;
_shelx_estimated_absorpt_t_min 0.914
_shelx_estimated_absorpt_t_max 0.935

loop_
_space_group_symop_operation_xyz
'x, y, z'
'-x+1/2, -y, z+1/2'
'x+1/2, -y+1/2, -z'
'-x, y+1/2, -z+1/2'

loop_
_atom_site_label
_atom_site_type_symbol
_atom_site_fract_x
_atom_site_fract_y
_atom_site_fract_z
_atom_site_U_iso_or_equiv
_atom_site_adp_type
_atom_site_occupancy
_atom_site_site_symmetry_order
_atom_site_calc_flag
_atom_site_refinement_flags_posn
_atom_site_refinement_flags_adp
_atom_site_refinement_flags_occupancy
_atom_site_disorder_assembly
_atom_site_disorder_group
Mn1 Mn 0.75478(10) 0.43934(6) 0.62211(5) 0.0444(3) Uani 1 1 d . . . . .
N1 N 0.5591(7) 0.4380(4) 0.5819(3) 0.0597(18) Uani 1 1 d . . . . .
N2 N 0.6429(6) 0.5411(3) 0.6594(3) 0.0483(15) Uani 1 1 d . . . . .
N3 N 0.8677(6) 0.4822(4) 0.7036(3) 0.0434(14) Uani 1 1 d . . . . .
N4 N 0.9502(6) 0.3920(4) 0.6172(3) 0.0543(16) Uani 1 1 d . . . . .
O1 O 0.7047(6) 0.3283(3) 0.6437(3) 0.0652(16) Uani 1 1 d . . . . .
O2 O 0.8326(10) 0.2244(8) 0.6731(7) 0.163(6) Uani 1 1 d . . . . .
O3 O 0.6255(10) 0.2411(6) 0.7163(3) 0.103(3) Uani 1 1 d . . . . .
O4 O 0.8035(7) 0.4734(4) 0.5346(3) 0.0737(17) Uani 1 1 d . U . . .
O5 O 0.6888(10) 0.5100(7) 0.4443(5) 0.132(4) Uani 1 1 d . U . . .
O6 O 0.7900(19) 0.3871(8) 0.4515(6) 0.214(8) Uani 1 1 d . U . . .
S1 S 0.7067(3) 0.25467(16) 0.66832(13) 0.0799(8) Uani 1 1 d . . . . .
S2 S 0.7804(4) 0.4666(3) 0.47184(15) 0.1118(12) Uani 1 1 d . U . . .
C1 C 0.5294(11) 0.3975(7) 0.5357(5) 0.080(3) Uani 1 1 d . . . . .
H1 H 0.5850 0.3628 0.5222 0.096 Uiso 1 1 calc R U . . .
C2 C 0.4165(16) 0.4063(10) 0.5073(6) 0.111(5) Uani 1 1 d . . . . .
H2 H 0.3988 0.3779 0.4747 0.134 Uiso 1 1 calc R U . . .
C3 C 0.3346(13) 0.4539(10) 0.5256(6) 0.101(5) Uani 1 1 d . . . . .
H3 H 0.2592 0.4587 0.5065 0.122 Uiso 1 1 calc R U . . .
C4 C 0.3609(9) 0.4963(8) 0.5730(5) 0.085(4) Uani 1 1 d . . . . .
H4 H 0.3045 0.5307 0.5864 0.102 Uiso 1 1 calc R U . . .
C5 C 0.4759(8) 0.4866(6) 0.6013(4) 0.058(2) Uani 1 1 d . . . . .
C6 C 0.5069(7) 0.5280(5) 0.6563(4) 0.053(2) Uani 1 1 d . . . . .
H6 H 0.4663 0.5757 0.6537 0.063 Uiso 1 1 calc R U . . .
C7 C 0.4528(7) 0.4886(5) 0.7088(4) 0.0486(19) Uani 1 1 d . . . . .
C8 C 0.4695(8) 0.4130(5) 0.7171(4) 0.054(2) Uani 1 1 d . . . . .
H8 H 0.5198 0.3869 0.6916 0.065 Uiso 1 1 calc R U . . .
C9 C 0.4115(8) 0.3772(5) 0.7630(4) 0.054(2) Uani 1 1 d . . . . .
H9 H 0.4226 0.3273 0.7673 0.064 Uiso 1 1 calc R U . . .
C10 C 0.3372(9) 0.4145(5) 0.8025(4) 0.057(2) Uani 1 1 d . . . . .
C11 C 0.3216(9) 0.4877(6) 0.7949(4) 0.063(2) Uani 1 1 d . . . . .
H11 H 0.2714 0.5134 0.8206 0.075 Uiso 1 1 calc R U . . .
C12 C 0.3803(8) 0.5257(5) 0.7483(4) 0.058(2) Uani 1 1 d . . . . .
H12 H 0.3698 0.5758 0.7446 0.070 Uiso 1 1 calc R U . . .
C13 C 0.2637(12) 0.3702(6) 0.8501(4) 0.077(3) Uani 1 1 d . . . . .
C14 C 0.202(2) 0.4201(8) 0.8924(6) 0.138(7) Uani 1 1 d . . . . .
H14A H 0.1417 0.4493 0.8723 0.207 Uiso 1 1 calc R U . . .
H14B H 0.2626 0.4513 0.9101 0.207 Uiso 1 1 calc R U . . .
H14C H 0.1616 0.3919 0.9221 0.207 Uiso 1 1 calc R U . . .
C15 C 0.1708(11) 0.3224(7) 0.8202(5) 0.087(3) Uani 1 1 d . . . . .
H15A H 0.1293 0.2928 0.8487 0.130 Uiso 1 1 calc R U . . .
H15B H 0.2122 0.2915 0.7925 0.130 Uiso 1 1 calc R U . . .
H15C H 0.1114 0.3521 0.8001 0.130 Uiso 1 1 calc R U . . .
C16 C 0.3559(14) 0.3182(8) 0.8823(5) 0.102(4) Uani 1 1 d . . . . .
H16A H 0.3102 0.2832 0.9048 0.153 Uiso 1 1 calc R U . . .
H16B H 0.4078 0.3463 0.9078 0.153 Uiso 1 1 calc R U . . .
H16C H 0.4062 0.2933 0.8541 0.153 Uiso 1 1 calc R U . . .
C17 C 0.6848(7) 0.5632(5) 0.7190(4) 0.0516(19) Uani 1 1 d . . . . .
H17 H 0.6455 0.5302 0.7470 0.062 Uiso 1 1 calc R U . . .
C18 C 0.6464(10) 0.6412(5) 0.7351(5) 0.067(2) Uani 1 1 d . . . . .
H18A H 0.5571 0.6454 0.7332 0.080 Uiso 1 1 calc R U . . .
H18B H 0.6816 0.6751 0.7072 0.080 Uiso 1 1 calc R U . . .
C19 C 0.6911(12) 0.6617(6) 0.7979(5) 0.079(3) Uani 1 1 d . . . . .
H19A H 0.6725 0.7126 0.8052 0.095 Uiso 1 1 calc R U . . .
H19B H 0.6456 0.6328 0.8262 0.095 Uiso 1 1 calc R U . . .
C20 C 0.8236(11) 0.6496(6) 0.8065(5) 0.078(3) Uani 1 1 d . . . . .
H20A H 0.8445 0.6583 0.8471 0.094 Uiso 1 1 calc R U . . .
H20B H 0.8698 0.6840 0.7828 0.094 Uiso 1 1 calc R U . . .
C21 C 0.8608(10) 0.5711(6) 0.7897(4) 0.066(2) Uani 1 1 d . . . . .
H21A H 0.9493 0.5651 0.7946 0.080 Uiso 1 1 calc R U . . .
H21B H 0.8194 0.5368 0.8153 0.080 Uiso 1 1 calc R U . . .
C22 C 0.8254(7) 0.5548(5) 0.7260(3) 0.0494(18) Uani 1 1 d . . . . .
H22 H 0.8644 0.5922 0.7016 0.059 Uiso 1 1 calc R U . . .
C23 C 1.0031(7) 0.4813(5) 0.6931(4) 0.0469(18) Uani 1 1 d . . . . .
H23 H 1.0452 0.4750 0.7307 0.056 Uiso 1 1 calc R U . . .
C24 C 1.0525(6) 0.5496(4) 0.6642(3) 0.0440(17) Uani 1 1 d . . . . .
C25 C 1.1166(8) 0.6008(5) 0.6982(4) 0.055(2) Uani 1 1 d . . . . .
H25 H 1.1274 0.5923 0.7379 0.066 Uiso 1 1 calc R U . . .
C26 C 1.1649(8) 0.6648(5) 0.6733(4) 0.056(2) Uani 1 1 d . . . . .
H26 H 1.2081 0.6974 0.6968 0.067 Uiso 1 1 calc R U . . .
C27 C 1.1497(7) 0.6803(4) 0.6150(3) 0.0479(17) Uani 1 1 d . . . . .
C28 C 1.0850(8) 0.6286(5) 0.5811(4) 0.0523(19) Uani 1 1 d . . . . .
H28 H 1.0735 0.6375 0.5415 0.063 Uiso 1 1 calc R U . . .
C29 C 1.0389(8) 0.5660(5) 0.6046(3) 0.0526(19) Uani 1 1 d . . . . .
H29 H 0.9973 0.5333 0.5806 0.063 Uiso 1 1 calc R U . . .
C30 C 1.2071(8) 0.7491(5) 0.5877(4) 0.057(2) Uani 1 1 d . . . . .
C31 C 1.1153(15) 0.7813(7) 0.5413(6) 0.105(5) Uani 1 1 d . . . . .
H31A H 1.1543 0.8210 0.5212 0.158 Uiso 1 1 calc R U . . .
H31B H 1.0421 0.7985 0.5607 0.158 Uiso 1 1 calc R U . . .
H31C H 1.0933 0.7441 0.5138 0.158 Uiso 1 1 calc R U . . .
C32 C 1.2293(19) 0.8079(7) 0.6315(5) 0.127(7) Uani 1 1 d . . . . .
H32A H 1.2939 0.7932 0.6577 0.190 Uiso 1 1 calc R U . . .
H32B H 1.1548 0.8166 0.6533 0.190 Uiso 1 1 calc R U . . .
H32C H 1.2534 0.8518 0.6117 0.190 Uiso 1 1 calc R U . . .
C33 C 1.3208(14) 0.7283(7) 0.5541(7) 0.109(5) Uani 1 1 d . . . . .
H33A H 1.3533 0.7706 0.5346 0.164 Uiso 1 1 calc R U . . .
H33B H 1.3001 0.6919 0.5256 0.164 Uiso 1 1 calc R U . . .
H33C H 1.3819 0.7093 0.5804 0.164 Uiso 1 1 calc R U . . .
C34 C 1.0354(7) 0.4154(4) 0.6536(4) 0.0495(19) Uani 1 1 d . . . . .
C35 C 1.1539(9) 0.3853(5) 0.6563(5) 0.065(2) Uani 1 1 d . . . . .
H35 H 1.2121 0.4028 0.6827 0.078 Uiso 1 1 calc R U . . .
C36 C 1.1820(10) 0.3289(6) 0.6189(6) 0.079(3) Uani 1 1 d . . . . .
H36 H 1.2605 0.3082 0.6194 0.095 Uiso 1 1 calc R U . . .
C37 C 1.0931(11) 0.3033(6) 0.5808(5) 0.076(3) Uani 1 1 d . . . . .
H37 H 1.1093 0.2648 0.5555 0.092 Uiso 1 1 calc R U . . .
C38 C 0.9798(10) 0.3371(6) 0.5819(5) 0.074(3) Uani 1 1 d . . . . .
H38 H 0.9195 0.3205 0.5562 0.089 Uiso 1 1 calc R U . . .
C39 C 0.8392(8) 0.4237(4) 0.7473(4) 0.055(2) Uani 1 1 d . . . . .
H39A H 0.8662 0.3775 0.7325 0.082 Uiso 1 1 calc R U . . .
H39B H 0.7517 0.4223 0.7542 0.082 Uiso 1 1 calc R U . . .
H39C H 0.8814 0.4341 0.7833 0.082 Uiso 1 1 calc R U . . .
C40 C 0.6742(9) 0.5955(5) 0.6135(4) 0.060(2) Uani 1 1 d . . . . .
H40A H 0.6568 0.5753 0.5758 0.090 Uiso 1 1 calc R U . . .
H40B H 0.7604 0.6075 0.6161 0.090 Uiso 1 1 calc R U . . .
H40C H 0.6256 0.6387 0.6192 0.090 Uiso 1 1 calc R U . . .
C41 C 0.640(2) 0.2018(8) 0.6083(7) 0.122(6) Uani 1 1 d . . . . .
C42 C 0.9159(18) 0.5011(11) 0.4396(7) 0.122(4) Uani 1 1 d . U . . .
F1 F 0.5257(11) 0.2279(8) 0.6001(5) 0.161(5) Uani 1 1 d . . . . .
F2 F 0.6405(18) 0.1335(5) 0.6242(5) 0.209(7) Uani 1 1 d . . . . .
F3 F 0.7140(16) 0.2154(6) 0.5609(4) 0.186(6) Uani 1 1 d . . . . .
F4 F 1.0194(9) 0.4629(7) 0.4665(5) 0.161(4) Uani 1 1 d . U . . .
F5 F 0.9126(13) 0.4980(7) 0.3837(3) 0.170(5) Uani 1 1 d . . . . .
F6 F 0.9156(14) 0.5740(6) 0.4642(5) 0.184(6) Uani 1 1 d . U . . .

loop_
_atom_site_aniso_label
_atom_site_aniso_U_11
_atom_site_aniso_U_22
_atom_site_aniso_U_33
_atom_site_aniso_U_23
_atom_site_aniso_U_13
_atom_site_aniso_U_12
Mn1 0.0394(5) 0.0451(6) 0.0486(5) 0.0009(5) -0.0028(5) -0.0025(5)
N1 0.054(4) 0.063(5) 0.062(4) 0.009(4) -0.011(3) -0.006(4)
N2 0.040(3) 0.042(4) 0.062(4) 0.007(3) 0.003(3) -0.001(3)
N3 0.035(3) 0.048(4) 0.047(3) 0.008(3) 0.001(3) -0.007(3)
N4 0.047(4) 0.056(4) 0.059(4) -0.005(4) -0.004(3) 0.003(3)
O1 0.062(4) 0.051(3) 0.082(4) -0.002(3) -0.005(3) -0.008(3)
O2 0.089(7) 0.176(12) 0.225(13) 0.102(11) -0.001(8) 0.045(7)
O3 0.130(8) 0.112(7) 0.068(4) 0.021(5) 0.022(5) -0.003(6)
O4 0.072(4) 0.080(4) 0.070(2) 0.012(3) 0.012(3) 0.000(4)
O5 0.095(6) 0.172(10) 0.130(8) 0.051(7) -0.042(6) -0.028(5)
O6 0.31(2) 0.180(7) 0.150(10) -0.074(9) 0.035(12) -0.160(12)
S1 0.0901(19) 0.0669(16) 0.0827(17) 0.0062(14) 0.0030(14) -0.0054(14)
S2 0.102(3) 0.158(3) 0.0753(16) 0.0122(19) -0.0009(16) 0.012(2)
C1 0.072(7) 0.100(9) 0.068(6) 0.010(6) -0.019(5) -0.023(6)
C2 0.111(11) 0.149(14) 0.074(8) 0.016(8) -0.041(8) -0.052(11)
C3 0.073(8) 0.157(14) 0.074(7) 0.041(8) -0.037(6) -0.015(8)
C4 0.047(5) 0.120(10) 0.089(7) 0.042(7) -0.018(5) 0.005(6)
C5 0.039(4) 0.073(6) 0.060(5) 0.028(4) -0.008(4) -0.007(4)
C6 0.033(4) 0.058(5) 0.066(5) 0.014(4) 0.001(3) 0.006(4)
C7 0.032(4) 0.056(5) 0.058(4) 0.008(4) 0.000(3) 0.001(3)
C8 0.045(4) 0.057(5) 0.060(5) 0.002(4) 0.004(4) 0.002(4)
C9 0.056(5) 0.050(5) 0.055(5) 0.006(4) 0.006(4) 0.003(4)
C10 0.058(5) 0.063(5) 0.049(4) 0.005(4) 0.003(4) -0.004(4)
C11 0.058(5) 0.071(6) 0.060(5) -0.009(4) 0.006(4) 0.000(4)
C12 0.053(5) 0.042(5) 0.079(6) 0.005(4) 0.001(4) 0.001(4)
C13 0.087(7) 0.084(7) 0.060(5) 0.013(5) 0.019(6) -0.004(6)
C14 0.22(2) 0.098(10) 0.097(9) -0.004(7) 0.089(12) 0.004(11)
C15 0.077(7) 0.090(8) 0.094(8) 0.024(7) 0.017(6) -0.007(6)
C16 0.126(11) 0.104(9) 0.077(7) 0.031(7) -0.015(8) -0.007(8)
C17 0.049(4) 0.047(4) 0.058(5) -0.003(4) 0.009(4) -0.009(4)
C18 0.066(6) 0.045(5) 0.089(7) -0.006(5) 0.010(5) 0.004(4)
C19 0.091(8) 0.060(6) 0.086(7) -0.017(5) 0.007(6) -0.004(6)
C20 0.085(8) 0.062(6) 0.088(7) -0.032(5) 0.005(6) -0.014(5)
C21 0.066(5) 0.075(6) 0.058(5) -0.016(5) 0.001(4) -0.002(5)
C22 0.046(4) 0.049(4) 0.053(4) 0.003(4) 0.002(3) -0.007(4)
C23 0.038(4) 0.051(5) 0.052(4) 0.004(4) -0.005(3) -0.003(3)
C24 0.032(3) 0.049(4) 0.051(4) 0.002(3) 0.001(3) -0.007(3)
C25 0.046(4) 0.068(6) 0.050(4) 0.004(4) -0.008(4) -0.011(4)
C26 0.052(5) 0.065(5) 0.052(4) -0.010(4) -0.005(4) -0.020(4)
C27 0.045(4) 0.049(4) 0.050(4) -0.002(3) 0.008(4) -0.007(3)
C28 0.059(5) 0.051(5) 0.046(4) 0.005(4) 0.004(4) -0.006(4)
C29 0.053(4) 0.055(5) 0.050(4) 0.000(4) -0.005(3) -0.008(4)
C30 0.065(5) 0.047(4) 0.059(5) -0.001(4) 0.010(4) -0.008(4)
C31 0.132(12) 0.079(9) 0.104(9) 0.031(7) -0.007(9) -0.009(8)
C32 0.211(19) 0.082(8) 0.088(8) -0.001(6) 0.017(11) -0.079(11)
C33 0.094(9) 0.083(9) 0.151(12) 0.007(8) 0.048(9) -0.022(7)
C34 0.037(4) 0.043(4) 0.068(5) 0.006(4) 0.002(4) 0.000(3)
C35 0.049(5) 0.058(5) 0.087(6) 0.019(5) -0.001(5) 0.004(4)
C36 0.066(6) 0.067(6) 0.105(8) 0.018(6) 0.024(6) 0.021(5)
C37 0.081(7) 0.060(6) 0.087(7) -0.001(5) 0.023(6) 0.014(5)
C38 0.064(6) 0.071(7) 0.089(7) -0.008(6) 0.008(5) -0.007(5)
C39 0.060(5) 0.044(4) 0.060(5) 0.016(4) 0.004(4) -0.006(4)
C40 0.060(5) 0.055(5) 0.065(5) 0.012(4) 0.009(4) -0.006(4)
C41 0.21(2) 0.072(9) 0.085(9) -0.001(7) 0.003(12) 0.004(10)
C42 0.128(11) 0.136(9) 0.103(10) 0.014(8) 0.009(9) -0.003(9)
F1 0.124(7) 0.191(11) 0.169(9) 0.045(8) -0.058(7) -0.058(8)
F2 0.40(2) 0.056(5) 0.172(9) -0.004(5) -0.029(12) -0.052(8)
F3 0.303(18) 0.171(9) 0.084(5) -0.032(5) 0.029(8) 0.038(11)
F4 0.086(5) 0.206(11) 0.190(10) -0.009(8) 0.018(6) 0.028(6)
F5 0.238(13) 0.217(12) 0.054(4) -0.001(5) 0.034(6) -0.073(9)
F6 0.256(15) 0.099(6) 0.197(10) 0.036(6) -0.095(10) -0.082(8)

loop_
_atom_type_symbol
_atom_type_description
_atom_type_scat_dispersion_real
_atom_type_scat_dispersion_imag
_atom_type_scat_source
C C 0.0033 0.0016 'International Tables Vol C Tables 4.2.6.8 and 6.1.1.4'
H H 0.0000 0.0000 'International Tables Vol C Tables 4.2.6.8 and 6.1.1.4'
F F 0.0171 0.0103 'International Tables Vol C Tables 4.2.6.8 and 6.1.1.4'
Mn Mn 0.3368 0.7283 'International Tables Vol C Tables 4.2.6.8 and 6.1.1.4'
N N 0.0061 0.0033 'International Tables Vol C Tables 4.2.6.8 and 6.1.1.4'
O O 0.0106 0.0060 'International Tables Vol C Tables 4.2.6.8 and 6.1.1.4'
S S 0.1246 0.1234 'International Tables Vol C Tables 4.2.6.8 and 6.1.1.4'

loop_
_geom_angle_atom_site_label_1
_geom_angle_atom_site_label_2
_geom_angle_atom_site_label_3
_geom_angle
_geom_angle_site_symmetry_1
_geom_angle_site_symmetry_3
_geom_angle_publ_flag
O4 Mn1 O1 122.9(3) . . ?
O4 Mn1 N4 80.8(3) . . ?
O1 Mn1 N4 83.4(3) . . ?
O4 Mn1 N1 81.7(3) . . ?
O1 Mn1 N1 81.5(3) . . ?
N4 Mn1 N1 145.4(3) . . ?
O4 Mn1 N3 120.6(3) . . ?
O1 Mn1 N3 105.2(2) . . ?
N4 Mn1 N3 71.8(2) . . ?
N1 Mn1 N3 142.4(3) . . ?
O4 Mn1 N2 103.2(3) . . ?
O1 Mn1 N2 121.9(2) . . ?
N4 Mn1 N2 141.6(2) . . ?
N1 Mn1 N2 71.7(3) . . ?
N3 Mn1 N2 73.7(2) . . ?
C1 N1 C5 118.2(9) . . ?
C1 N1 Mn1 123.0(7) . . ?
C5 N1 Mn1 118.3(6) . . ?
C40 N2 C6 107.4(6) . . ?
C40 N2 C17 113.2(6) . . ?
C6 N2 C17 112.7(6) . . ?
C40 N2 Mn1 99.0(5) . . ?
C6 N2 Mn1 110.9(5) . . ?
C17 N2 Mn1 112.6(5) . . ?
C23 N3 C39 107.7(6) . . ?
C23 N3 C22 111.5(6) . . ?
C39 N3 C22 110.2(6) . . ?
C23 N3 Mn1 112.2(5) . . ?
C39 N3 Mn1 100.5(5) . . ?
C22 N3 Mn1 114.0(4) . . ?
C34 N4 C38 117.6(8) . . ?
C34 N4 Mn1 119.5(6) . . ?
C38 N4 Mn1 122.6(6) . . ?
S1 O1 Mn1 162.3(4) . . ?
S2 O4 Mn1 147.4(5) . . ?
O3 S1 O1 116.7(5) . . ?
O3 S1 O2 116.4(7) . . ?
O1 S1 O2 112.9(6) . . ?
O3 S1 C41 104.1(8) . . ?
O1 S1 C41 101.1(6) . . ?
O2 S1 C41 102.8(10) . . ?
O5 S2 O4 120.5(7) . . ?
O5 S2 O6 116.5(10) . . ?
O4 S2 O6 111.5(7) . . ?
O5 S2 C42 101.1(8) . . ?
O4 S2 C42 103.8(7) . . ?
O6 S2 C42 99.1(9) . . ?
N1 C1 C2 121.2(14) . . ?
N1 C1 H1 119.4 . . ?
C2 C1 H1 119.4 . . ?
C3 C2 C1 121.2(13) . . ?
C3 C2 H2 119.4 . . ?
C1 C2 H2 119.4 . . ?
C2 C3 C4 119.5(11) . . ?
C2 C3 H3 120.2 . . ?
C4 C3 H3 120.2 . . ?
C3 C4 C5 118.4(12) . . ?
C3 C4 H4 120.8 . . ?
C5 C4 H4 120.8 . . ?
N1 C5 C4 121.4(10) . . ?
N1 C5 C6 117.6(7) . . ?
C4 C5 C6 120.9(10) . . ?
N2 C6 C5 109.8(7) . . ?
N2 C6 C7 114.8(6) . . ?
C5 C6 C7 109.6(7) . . ?
N2 C6 H6 107.5 . . ?
C5 C6 H6 107.5 . . ?
C7 C6 H6 107.5 . . ?
C12 C7 C8 118.1(8) . . ?
C12 C7 C6 120.2(8) . . ?
C8 C7 C6 121.6(8) . . ?
C9 C8 C7 120.5(8) . . ?
C9 C8 H8 119.8 . . ?
C7 C8 H8 119.8 . . ?
C8 C9 C10 121.5(8) . . ?
C8 C9 H9 119.3 . . ?
C10 C9 H9 119.3 . . ?
C11 C10 C9 118.1(8) . . ?
C11 C10 C13 122.3(9) . . ?
C9 C10 C13 119.3(8) . . ?
C10 C11 C12 121.6(9) . . ?
C10 C11 H11 119.2 . . ?
C12 C11 H11 119.2 . . ?
C7 C12 C11 120.2(8) . . ?
C7 C12 H12 119.9 . . ?
C11 C12 H12 119.9 . . ?
C14 C13 C15 110.8(13) . . ?
C14 C13 C16 110.6(11) . . ?
C15 C13 C16 106.6(10) . . ?
C14 C13 C10 111.0(10) . . ?
C15 C13 C10 109.0(8) . . ?
C16 C13 C10 108.6(10) . . ?
C13 C14 H14A 109.5 . . ?
C13 C14 H14B 109.5 . . ?
H14A C14 H14B 109.5 . . ?
C13 C14 H14C 109.5 . . ?
H14A C14 H14C 109.5 . . ?
H14B C14 H14C 109.5 . . ?
C13 C15 H15A 109.5 . . ?
C13 C15 H15B 109.5 . . ?
H15A C15 H15B 109.5 . . ?
C13 C15 H15C 109.5 . . ?
H15A C15 H15C 109.5 . . ?
H15B C15 H15C 109.5 . . ?
C13 C16 H16A 109.5 . . ?
C13 C16 H16B 109.5 . . ?
H16A C16 H16B 109.5 . . ?
C13 C16 H16C 109.5 . . ?
H16A C16 H16C 109.5 . . ?
H16B C16 H16C 109.5 . . ?
N2 C17 C18 113.0(7) . . ?
N2 C17 C22 111.7(7) . . ?
C18 C17 C22 109.6(8) . . ?
N2 C17 H17 107.4 . . ?
C18 C17 H17 107.4 . . ?
C22 C17 H17 107.4 . . ?
C17 C18 C19 111.3(9) . . ?
C17 C18 H18A 109.4 . . ?
C19 C18 H18A 109.4 . . ?
C17 C18 H18B 109.4 . . ?
C19 C18 H18B 109.4 . . ?
H18A C18 H18B 108.0 . . ?
C20 C19 C18 112.9(10) . . ?
C20 C19 H19A 109.0 . . ?
C18 C19 H19A 109.0 . . ?
C20 C19 H19B 109.0 . . ?
C18 C19 H19B 109.0 . . ?
H19A C19 H19B 107.8 . . ?
C19 C20 C21 111.3(9) . . ?
C19 C20 H20A 109.4 . . ?
C21 C20 H20A 109.4 . . ?
C19 C20 H20B 109.4 . . ?
C21 C20 H20B 109.4 . . ?
H20A C20 H20B 108.0 . . ?
C22 C21 C20 110.7(9) . . ?
C22 C21 H21A 109.5 . . ?
C20 C21 H21A 109.5 . . ?
C22 C21 H21B 109.5 . . ?
C20 C21 H21B 109.5 . . ?
H21A C21 H21B 108.1 . . ?
N3 C22 C17 110.8(7) . . ?
N3 C22 C21 114.9(7) . . ?
C17 C22 C21 109.0(7) . . ?
N3 C22 H22 107.3 . . ?
C17 C22 H22 107.3 . . ?
C21 C22 H22 107.3 . . ?
N3 C23 C24 114.2(6) . . ?
N3 C23 C34 108.9(6) . . ?
C24 C23 C34 108.1(6) . . ?
N3 C23 H23 108.5 . . ?
C24 C23 H23 108.5 . . ?
C34 C23 H23 108.5 . . ?
C25 C24 C29 116.6(7) . . ?
C25 C24 C23 119.1(7) . . ?
C29 C24 C23 124.3(7) . . ?
C24 C25 C26 121.1(7) . . ?
C24 C25 H25 119.4 . . ?
C26 C25 H25 119.4 . . ?
C27 C26 C25 121.5(7) . . ?
C27 C26 H26 119.3 . . ?
C25 C26 H26 119.3 . . ?
C26 C27 C28 117.1(7) . . ?
C26 C27 C30 121.0(7) . . ?
C28 C27 C30 121.8(7) . . ?
C29 C28 C27 122.0(8) . . ?
C29 C28 H28 119.0 . . ?
C27 C28 H28 119.0 . . ?
C28 C29 C24 121.7(8) . . ?
C28 C29 H29 119.2 . . ?
C24 C29 H29 119.2 . . ?
C32 C30 C33 113.4(11) . . ?
C32 C30 C27 112.6(7) . . ?
C33 C30 C27 109.3(8) . . ?
C32 C30 C31 106.5(11) . . ?
C33 C30 C31 105.4(10) . . ?
C27 C30 C31 109.2(8) . . ?
C30 C31 H31A 109.5 . . ?
C30 C31 H31B 109.5 . . ?
H31A C31 H31B 109.5 . . ?
C30 C31 H31C 109.5 . . ?
H31A C31 H31C 109.5 . . ?
H31B C31 H31C 109.5 . . ?
C30 C32 H32A 109.5 . . ?
C30 C32 H32B 109.5 . . ?
H32A C32 H32B 109.5 . . ?
C30 C32 H32C 109.5 . . ?
H32A C32 H32C 109.5 . . ?
H32B C32 H32C 109.5 . . ?
C30 C33 H33A 109.5 . . ?
C30 C33 H33B 109.5 . . ?
H33A C33 H33B 109.5 . . ?
C30 C33 H33C 109.5 . . ?
H33A C33 H33C 109.5 . . ?
H33B C33 H33C 109.5 . . ?
N4 C34 C35 122.9(8) . . ?
N4 C34 C23 117.9(7) . . ?
C35 C34 C23 119.2(8) . . ?
C36 C35 C34 118.2(10) . . ?
C36 C35 H35 120.9 . . ?
C34 C35 H35 120.9 . . ?
C35 C36 C37 119.7(10) . . ?
C35 C36 H36 120.2 . . ?
C37 C36 H36 120.2 . . ?
C38 C37 C36 117.1(10) . . ?
C38 C37 H37 121.5 . . ?
C36 C37 H37 121.5 . . ?
N4 C38 C37 124.6(11) . . ?
N4 C38 H38 117.7 . . ?
C37 C38 H38 117.7 . . ?
N3 C39 H39A 109.5 . . ?
N3 C39 H39B 109.5 . . ?
H39A C39 H39B 109.5 . . ?
N3 C39 H39C 109.5 . . ?
H39A C39 H39C 109.5 . . ?
H39B C39 H39C 109.5 . . ?
N2 C40 H40A 109.5 . . ?
N2 C40 H40B 109.5 . . ?
H40A C40 H40B 109.5 . . ?
N2 C40 H40C 109.5 . . ?
H40A C40 H40C 109.5 . . ?
H40B C40 H40C 109.5 . . ?
F2 C41 F1 113(2) . . ?
F2 C41 F3 113.0(16) . . ?
F1 C41 F3 111.4(14) . . ?
F2 C41 S1 107.2(12) . . ?
F1 C41 S1 106.2(11) . . ?
F3 C41 S1 105.5(14) . . ?
F5 C42 F6 115.4(15) . . ?
F5 C42 F4 115.0(16) . . ?
F6 C42 F4 106.4(14) . . ?
F5 C42 S2 112.3(14) . . ?
F6 C42 S2 99.6(12) . . ?
F4 C42 S2 106.8(11) . . ?

loop_
_geom_bond_atom_site_label_1
_geom_bond_atom_site_label_2
_geom_bond_distance
_geom_bond_site_symmetry_2
_geom_bond_publ_flag
Mn1 O4 2.165(7) . ?
Mn1 O1 2.165(6) . ?
Mn1 N4 2.287(7) . ?
Mn1 N1 2.309(7) . ?
Mn1 N3 2.365(6) . ?
Mn1 N2 2.383(7) . ?
N1 C1 1.331(13) . ?
N1 C5 1.342(13) . ?
N2 C40 1.486(10) . ?
N2 C6 1.492(10) . ?
N2 C17 1.494(11) . ?
N3 C23 1.484(10) . ?
N3 C39 1.498(10) . ?
N3 C22 1.500(11) . ?
N4 C34 1.313(11) . ?
N4 C38 1.331(13) . ?
O1 S1 1.463(7) . ?
O2 S1 1.475(10) . ?
O3 S1 1.429(8) . ?
O4 S2 1.463(8) . ?
O5 S2 1.420(11) . ?
O6 S2 1.534(15) . ?
S1 C41 1.831(17) . ?
S2 C42 1.760(19) . ?
C1 C2 1.392(18) . ?
C1 H1 0.9300 . ?
C2 C3 1.31(2) . ?
C2 H2 0.9300 . ?
C3 C4 1.36(2) . ?
C3 H3 0.9300 . ?
C4 C5 1.413(12) . ?
C4 H4 0.9300 . ?
C5 C6 1.509(14) . ?
C6 C7 1.520(11) . ?
C6 H6 0.9800 . ?
C7 C12 1.378(12) . ?
C7 C8 1.412(12) . ?
C8 C9 1.388(12) . ?
C8 H8 0.9300 . ?
C9 C10 1.390(12) . ?
C9 H9 0.9300 . ?
C10 C11 1.366(13) . ?
C10 C13 1.573(13) . ?
C11 C12 1.422(13) . ?
C11 H11 0.9300 . ?
C12 H12 0.9300 . ?
C13 C14 1.492(17) . ?
C13 C15 1.499(17) . ?
C13 C16 1.565(17) . ?
C14 H14A 0.9600 . ?
C14 H14B 0.9600 . ?
C14 H14C 0.9600 . ?
C15 H15A 0.9600 . ?
C15 H15B 0.9600 . ?
C15 H15C 0.9600 . ?
C16 H16A 0.9600 . ?
C16 H16B 0.9600 . ?
C16 H16C 0.9600 . ?
C17 C18 1.535(12) . ?
C17 C22 1.536(11) . ?
C17 H17 0.9800 . ?
C18 C19 1.563(15) . ?
C18 H18A 0.9700 . ?
C18 H18B 0.9700 . ?
C19 C20 1.462(16) . ?
C19 H19A 0.9700 . ?
C19 H19B 0.9700 . ?
C20 C21 1.544(14) . ?
C20 H20A 0.9700 . ?
C20 H20B 0.9700 . ?
C21 C22 1.537(12) . ?
C21 H21A 0.9700 . ?
C21 H21B 0.9700 . ?
C22 H22 0.9800 . ?
C23 C24 1.515(11) . ?
C23 C34 1.550(12) . ?
C23 H23 0.9800 . ?
C24 C25 1.403(11) . ?
C24 C29 1.406(11) . ?
C25 C26 1.406(12) . ?
C25 H25 0.9300 . ?
C26 C27 1.373(11) . ?
C26 H26 0.9300 . ?
C27 C28 1.411(12) . ?
C27 C30 1.539(12) . ?
C28 C29 1.363(12) . ?
C28 H28 0.9300 . ?
C29 H29 0.9300 . ?
C30 C32 1.493(14) . ?
C30 C33 1.501(16) . ?
C30 C31 1.569(16) . ?
C31 H31A 0.9600 . ?
C31 H31B 0.9600 . ?
C31 H31C 0.9600 . ?
C32 H32A 0.9600 . ?
C32 H32B 0.9600 . ?
C32 H32C 0.9600 . ?
C33 H33A 0.9600 . ?
C33 H33B 0.9600 . ?
C33 H33C 0.9600 . ?
C34 C35 1.397(12) . ?
C35 C36 1.376(15) . ?
C35 H35 0.9300 . ?
C36 C37 1.382(17) . ?
C36 H36 0.9300 . ?
C37 C38 1.374(15) . ?
C37 H37 0.9300 . ?
C38 H38 0.9300 . ?
C39 H39A 0.9600 . ?
C39 H39B 0.9600 . ?
C39 H39C 0.9600 . ?
C40 H40A 0.9600 . ?
C40 H40B 0.9600 . ?
C40 H40C 0.9600 . ?
C41 F2 1.307(17) . ?
C41 F1 1.34(2) . ?
C41 F3 1.37(2) . ?
C42 F5 1.281(17) . ?
C42 F6 1.45(2) . ?
C42 F4 1.46(2) . ?

loop_
_geom_torsion_atom_site_label_1
_geom_torsion_atom_site_label_2
_geom_torsion_atom_site_label_3
_geom_torsion_atom_site_label_4
_geom_torsion
_geom_torsion_site_symmetry_1
_geom_torsion_site_symmetry_2
_geom_torsion_site_symmetry_3
_geom_torsion_site_symmetry_4
_geom_torsion_publ_flag
Mn1 O1 S1 O3 104.0(15) . . . . ?
Mn1 O1 S1 O2 -34.7(18) . . . . ?
Mn1 O1 S1 C41 -143.9(16) . . . . ?
Mn1 O4 S2 O5 87.1(11) . . . . ?
Mn1 O4 S2 O6 -55.1(13) . . . . ?
Mn1 O4 S2 C42 -160.9(10) . . . . ?
C5 N1 C1 C2 1.5(15) . . . . ?
Mn1 N1 C1 C2 -170.2(9) . . . . ?
N1 C1 C2 C3 -1(2) . . . . ?
C1 C2 C3 C4 1(2) . . . . ?
C2 C3 C4 C5 -0.8(19) . . . . ?
C1 N1 C5 C4 -1.6(13) . . . . ?
Mn1 N1 C5 C4 170.5(7) . . . . ?
C1 N1 C5 C6 175.5(8) . . . . ?
Mn1 N1 C5 C6 -12.4(10) . . . . ?
C3 C4 C5 N1 1.2(15) . . . . ?
C3 C4 C5 C6 -175.8(10) . . . . ?
C40 N2 C6 C5 70.3(8) . . . . ?
C17 N2 C6 C5 -164.3(7) . . . . ?
Mn1 N2 C6 C5 -36.9(7) . . . . ?
C40 N2 C6 C7 -165.8(7) . . . . ?
C17 N2 C6 C7 -40.4(10) . . . . ?
Mn1 N2 C6 C7 87.0(8) . . . . ?
N1 C5 C6 N2 33.5(10) . . . . ?
C4 C5 C6 N2 -149.3(8) . . . . ?
N1 C5 C6 C7 -93.4(9) . . . . ?
C4 C5 C6 C7 83.7(10) . . . . ?
N2 C6 C7 C12 107.7(9) . . . . ?
C5 C6 C7 C12 -128.2(8) . . . . ?
N2 C6 C7 C8 -75.5(10) . . . . ?
C5 C6 C7 C8 48.6(10) . . . . ?
C12 C7 C8 C9 1.7(13) . . . . ?
C6 C7 C8 C9 -175.1(8) . . . . ?
C7 C8 C9 C10 -1.1(13) . . . . ?
C8 C9 C10 C11 0.6(14) . . . . ?
C8 C9 C10 C13 174.2(9) . . . . ?
C9 C10 C11 C12 -0.8(14) . . . . ?
C13 C10 C11 C12 -174.2(9) . . . . ?
C8 C7 C12 C11 -1.9(13) . . . . ?
C6 C7 C12 C11 175.0(8) . . . . ?
C10 C11 C12 C7 1.5(14) . . . . ?
C11 C10 C13 C14 -13.4(17) . . . . ?
C9 C10 C13 C14 173.3(12) . . . . ?
C11 C10 C13 C15 109.0(11) . . . . ?
C9 C10 C13 C15 -64.3(12) . . . . ?
C11 C10 C13 C16 -135.2(11) . . . . ?
C9 C10 C13 C16 51.4(12) . . . . ?
C40 N2 C17 C18 49.7(9) . . . . ?
C6 N2 C17 C18 -72.5(9) . . . . ?
Mn1 N2 C17 C18 161.1(6) . . . . ?
C40 N2 C17 C22 -74.4(9) . . . . ?
C6 N2 C17 C22 163.4(7) . . . . ?
Mn1 N2 C17 C22 37.0(8) . . . . ?
N2 C17 C18 C19 179.5(8) . . . . ?
C22 C17 C18 C19 -55.3(10) . . . . ?
C17 C18 C19 C20 53.1(13) . . . . ?
C18 C19 C20 C21 -53.2(14) . . . . ?
C19 C20 C21 C22 57.4(13) . . . . ?
C23 N3 C22 C17 162.7(6) . . . . ?
C39 N3 C22 C17 -77.8(8) . . . . ?
Mn1 N3 C22 C17 34.3(8) . . . . ?
C23 N3 C22 C21 -73.2(9) . . . . ?
C39 N3 C22 C21 46.3(9) . . . . ?
Mn1 N3 C22 C21 158.5(6) . . . . ?
N2 C17 C22 N3 -47.2(9) . . . . ?
C18 C17 C22 N3 -173.1(6) . . . . ?
N2 C17 C22 C21 -174.5(7) . . . . ?
C18 C17 C22 C21 59.5(10) . . . . ?
C20 C21 C22 N3 174.8(7) . . . . ?
C20 C21 C22 C17 -60.2(11) . . . . ?
C39 N3 C23 C24 -163.2(7) . . . . ?
C22 N3 C23 C24 -42.2(8) . . . . ?
Mn1 N3 C23 C24 87.1(7) . . . . ?
C39 N3 C23 C34 75.9(8) . . . . ?
C22 N3 C23 C34 -163.2(6) . . . . ?
Mn1 N3 C23 C34 -33.9(7) . . . . ?
N3 C23 C24 C25 103.9(8) . . . . ?
C34 C23 C24 C25 -134.7(8) . . . . ?
N3 C23 C24 C29 -76.2(10) . . . . ?
C34 C23 C24 C29 45.2(10) . . . . ?
C29 C24 C25 C26 -0.3(12) . . . . ?
C23 C24 C25 C26 179.6(8) . . . . ?
C24 C25 C26 C27 1.0(14) . . . . ?
C25 C26 C27 C28 -0.9(13) . . . . ?
C25 C26 C27 C30 -177.7(8) . . . . ?
C26 C27 C28 C29 0.2(13) . . . . ?
C30 C27 C28 C29 177.0(8) . . . . ?
C27 C28 C29 C24 0.4(14) . . . . ?
C25 C24 C29 C28 -0.4(12) . . . . ?
C23 C24 C29 C28 179.8(8) . . . . ?
C26 C27 C30 C32 -24.3(15) . . . . ?
C28 C27 C30 C32 159.0(11) . . . . ?
C26 C27 C30 C33 102.7(11) . . . . ?
C28 C27 C30 C33 -74.0(12) . . . . ?
C26 C27 C30 C31 -142.4(9) . . . . ?
C28 C27 C30 C31 40.9(12) . . . . ?
C38 N4 C34 C35 0.1(13) . . . . ?
Mn1 N4 C34 C35 174.9(6) . . . . ?
C38 N4 C34 C23 177.7(8) . . . . ?
Mn1 N4 C34 C23 -7.6(10) . . . . ?
N3 C23 C34 N4 28.1(10) . . . . ?
C24 C23 C34 N4 -96.5(8) . . . . ?
N3 C23 C34 C35 -154.3(7) . . . . ?
C24 C23 C34 C35 81.1(9) . . . . ?
N4 C34 C35 C36 0.4(14) . . . . ?
C23 C34 C35 C36 -177.1(8) . . . . ?
C34 C35 C36 C37 -0.9(15) . . . . ?
C35 C36 C37 C38 1.0(16) . . . . ?
C34 N4 C38 C37 0.0(16) . . . . ?
Mn1 N4 C38 C37 -174.7(8) . . . . ?
C36 C37 C38 N4 -0.5(17) . . . . ?
O3 S1 C41 F2 -60.9(18) . . . . ?
O1 S1 C41 F2 177.7(16) . . . . ?
O2 S1 C41 F2 60.9(18) . . . . ?
O3 S1 C41 F1 60.0(12) . . . . ?
O1 S1 C41 F1 -61.4(12) . . . . ?
O2 S1 C41 F1 -178.2(11) . . . . ?
O3 S1 C41 F3 178.4(11) . . . . ?
O1 S1 C41 F3 57.0(13) . . . . ?
O2 S1 C41 F3 -59.8(13) . . . . ?
O5 S2 C42 F5 -55.7(16) . . . . ?
O4 S2 C42 F5 178.7(13) . . . . ?
O6 S2 C42 F5 63.7(16) . . . . ?
O5 S2 C42 F6 67.0(11) . . . . ?
O4 S2 C42 F6 -58.6(11) . . . . ?
O6 S2 C42 F6 -173.6(12) . . . . ?
O5 S2 C42 F4 177.4(12) . . . . ?
O4 S2 C42 F4 51.9(13) . . . . ?
O6 S2 C42 F4 -63.1(14) . . . . ?
